data_7014578
loop_
_publ_author_name
'Lin, Chen-Huey'
'Chi, Yun'
'Chung, Min-Wen'
'Chen, Yi-Ju'
'Wang, Kang-Wei'
'Lee, Gene-Hsiang'
'Chou, Pi-Tai'
'Hung, Wen-Yi'
'Chiu, Hao-Chih'

_publ_section_title
;
 Heteroleptic Ir(III) complexes containing both azolate chromophoric
 chelate and diphenylphosphinoaryl cyclometalates; reactivities,
 electronic properties and applications.
;
_journal_issue 5
_journal_name_full 'Dalton transactions (Cambridge, England : 2003)'
_journal_page_first 1132
_journal_page_last 1143
_journal_paper_doi 10.1039/c0dt00966k
_journal_volume 40
_journal_year 2011
_chemical_formula_sum 'C62 H54 Ir N4 P2'
_chemical_formula_weight 1109.23
_chemical_name_systematic
;
?
;
_space_group_IT_number 33
_symmetry_cell_setting orthorhombic
_symmetry_space_group_name_Hall 'P 2c -2n'
_symmetry_space_group_name_H-M 'P n a 21'
_atom_sites_solution_hydrogens geom
_atom_sites_solution_primary direct
_atom_sites_solution_secondary difmap
_audit_creation_method SHELXL-97
_cell_angle_alpha 90.00
_cell_angle_beta 90.00
_cell_angle_gamma 90.00
_cell_formula_units_Z 8
_cell_length_a 23.3005(5)
_cell_length_b 12.3608(3)
_cell_length_c 33.9148(7)
_cell_measurement_reflns_used 12518
_cell_measurement_temperature 150(2)
_cell_measurement_theta_max 27.50
_cell_measurement_theta_min 2.00
_cell_volume 9767.9(4)
_computing_cell_refinement DENZO-SMN
_computing_data_collection 'NONIUS COLLECT'
_computing_data_reduction DENZO-SMN
_computing_molecular_graphics 'Bruker SHELXTL'
_computing_publication_material 'Bruker SHELXTL'
_computing_structure_refinement 'SHELXL-97 (Sheldrick, 1997)'
_computing_structure_solution 'SHELXS-97 (Sheldrick, 1990)'
_diffrn_ambient_temperature 150(2)
_diffrn_measured_fraction_theta_full 0.996
_diffrn_measured_fraction_theta_max 0.996
_diffrn_measurement_device_type 'NONIUS KappaCCD'
_diffrn_measurement_method '\w scans'
_diffrn_radiation_monochromator graphite
_diffrn_radiation_source 'fine-focus sealed tube'
_diffrn_radiation_type MoK\a
_diffrn_radiation_wavelength 0.71073
_diffrn_reflns_av_R_equivalents 0.0529
_diffrn_reflns_av_sigmaI/netI 0.0758
_diffrn_reflns_limit_h_max 30
_diffrn_reflns_limit_h_min -30
_diffrn_reflns_limit_k_max 16
_diffrn_reflns_limit_k_min -15
_diffrn_reflns_limit_l_max 43
_diffrn_reflns_limit_l_min -38
_diffrn_reflns_number 39338
_diffrn_reflns_theta_full 27.50
_diffrn_reflns_theta_max 27.50
_diffrn_reflns_theta_min 1.20
_exptl_absorpt_coefficient_mu 2.846
_exptl_absorpt_correction_T_max 0.871
_exptl_absorpt_correction_T_min 0.588
_exptl_absorpt_correction_type multi-scan
_exptl_crystal_colour yellow
_exptl_crystal_density_diffrn 1.509
_exptl_crystal_density_method 'not measured'
_exptl_crystal_description needle
_exptl_crystal_F_000 4488
_exptl_crystal_size_max 0.30
_exptl_crystal_size_mid 0.15
_exptl_crystal_size_min 0.05
_refine_diff_density_max 4.895
_refine_diff_density_min -2.061
_refine_diff_density_rms 0.182
_refine_ls_abs_structure_details 'Flack H D (1983), Acta Cryst. A39, 876-881'
_refine_ls_abs_structure_Flack 0.389(7)
_refine_ls_extinction_method none
_refine_ls_goodness_of_fit_ref 1.007
_refine_ls_hydrogen_treatment constr
_refine_ls_matrix_type full
_refine_ls_number_parameters 1203
_refine_ls_number_reflns 20536
_refine_ls_number_restraints 10
_refine_ls_restrained_S_all 1.008
_refine_ls_R_factor_all 0.0755
_refine_ls_R_factor_gt 0.0522
_refine_ls_shift/su_max 0.012
_refine_ls_shift/su_mean 0.001
_refine_ls_structure_factor_coef Fsqd
_refine_ls_weighting_details 'calc w=1/[\s^2^(Fo^2^)+(0.0876P)^2^+0.0000P] where P=(Fo^2^+2Fc^2^)/3'
_refine_ls_weighting_scheme calc
_refine_ls_wR_factor_gt 0.1260
_refine_ls_wR_factor_ref 0.1393
_reflns_number_gt 15932
_reflns_number_total 20536
_reflns_threshold_expression >2sigma(I)
_cod_data_source_file C0DT00966K.TXT
_cod_data_source_block complex_6a
_cod_depositor_comments
;
The following automatic conversions were performed:
'_symmetry_cell_setting' value 'Orthorhombic' changed to 'orthorhombic'
according to '/home/saulius/struct/CIF-dictionaries/cif_core.dic'
dictionary named 'cif_core.dic' version 2.4.1 from 2010-06-29.

Automatic conversion script
Id: cif_fix_enum 1555 2011-01-17 13:19:09Z saulius 
;
_cod_original_sg_symbol_H-M Pna2(1)
_cod_database_code 7014578

loop_
_symmetry_equiv_pos_as_xyz
'x, y, z'
'-x, -y, z+1/2'
'x+1/2, -y+1/2, z'
'-x+1/2, y+1/2, z+1/2'

loop_
_atom_site_label
_atom_site_type_symbol
_atom_site_fract_x
_atom_site_fract_y
_atom_site_fract_z
_atom_site_U_iso_or_equiv
_atom_site_adp_type
_atom_site_occupancy
_atom_site_symmetry_multiplicity
_atom_site_calc_flag
_atom_site_refinement_flags
_atom_site_disorder_assembly
_atom_site_disorder_group
Ir1 Ir 0.016025(12) 0.20118(2) 0.528403(9) 0.01721(8) Uani 1 1 d . . .
P1 P -0.04590(10) 0.33349(18) 0.50867(7) 0.0207(5) Uani 1 1 d . . .
P2 P -0.03763(10) 0.13131(19) 0.58072(7) 0.0208(5) Uani 1 1 d . . .
N1 N 0.0765(3) 0.0743(5) 0.5383(2) 0.0184(15) Uani 1 1 d . . .
N2 N 0.0800(3) 0.2715(6) 0.5646(2) 0.0243(17) Uani 1 1 d . . .
N3 N 0.0895(3) 0.3713(6) 0.5805(2) 0.0227(16) Uani 1 1 d . . .
N4 N 0.1622(3) 0.2591(6) 0.5984(2) 0.0262(17) Uani 1 1 d . . .
C1 C 0.0711(4) -0.0265(7) 0.5220(3) 0.025(2) Uani 1 1 d . . .
H1 H 0.0399 -0.0394 0.5046 0.030 Uiso 1 1 calc R . .
C2 C 0.1082(4) -0.1089(6) 0.5294(3) 0.0277(19) Uani 1 1 d . . .
H2 H 0.1025 -0.1780 0.5178 0.033 Uiso 1 1 calc R . .
C3 C 0.1557(4) -0.0901(7) 0.5547(3) 0.030(2) Uani 1 1 d . . .
C4 C 0.1966(5) -0.1710(8) 0.5631(3) 0.039(3) Uani 1 1 d . . .
H4 H 0.1926 -0.2407 0.5516 0.047 Uiso 1 1 calc R . .
C5 C 0.2418(5) -0.1497(9) 0.5874(4) 0.053(3) Uani 1 1 d . . .
H5 H 0.2686 -0.2054 0.5932 0.064 Uiso 1 1 calc R . .
C6 C 0.2492(5) -0.0476(9) 0.6038(4) 0.047(3) Uani 1 1 d . . .
H6 H 0.2808 -0.0343 0.6209 0.057 Uiso 1 1 calc R . .
C7 C 0.2110(4) 0.0347(8) 0.5956(3) 0.040(3) Uani 1 1 d . . .
H7 H 0.2165 0.1049 0.6064 0.048 Uiso 1 1 calc R . .
C8 C 0.1631(4) 0.0124(8) 0.5706(3) 0.027(2) Uani 1 1 d . . .
C9 C 0.1222(4) 0.0967(7) 0.5619(3) 0.0210(19) Uani 1 1 d . . .
C10 C 0.1233(4) 0.2063(7) 0.5760(3) 0.0194(18) Uani 1 1 d . . .
C11 C 0.1401(4) 0.3594(8) 0.5997(3) 0.027(2) Uani 1 1 d . . .
C12 C 0.1684(4) 0.4507(7) 0.6225(3) 0.027(2) Uani 1 1 d . . .
C13 C 0.1289(5) 0.5520(8) 0.6220(4) 0.050(3) Uani 1 1 d . . .
H13A H 0.1209 0.5729 0.5947 0.075 Uiso 1 1 calc R . .
H13B H 0.1481 0.6119 0.6356 0.075 Uiso 1 1 calc R . .
H13C H 0.0927 0.5352 0.6355 0.075 Uiso 1 1 calc R . .
C14 C 0.1801(5) 0.4174(9) 0.6644(3) 0.051(3) Uani 1 1 d . . .
H14A H 0.1448 0.3896 0.6764 0.076 Uiso 1 1 calc R . .
H14B H 0.1936 0.4802 0.6795 0.076 Uiso 1 1 calc R . .
H14C H 0.2096 0.3609 0.6648 0.076 Uiso 1 1 calc R . .
C15 C 0.2240(5) 0.4800(10) 0.6018(4) 0.055(3) Uani 1 1 d . . .
H15A H 0.2518 0.4212 0.6052 0.083 Uiso 1 1 calc R . .
H15B H 0.2395 0.5467 0.6132 0.083 Uiso 1 1 calc R . .
H15C H 0.2166 0.4909 0.5736 0.083 Uiso 1 1 calc R . .
C16 C 0.0621(4) 0.2521(8) 0.4791(3) 0.023(2) Uani 1 1 d . . .
C17 C 0.1164(4) 0.2129(7) 0.4695(3) 0.024(2) Uani 1 1 d . . .
H17 H 0.1343 0.1623 0.4867 0.029 Uiso 1 1 calc R . .
C18 C 0.1459(4) 0.2467(8) 0.4346(3) 0.028(2) Uani 1 1 d . . .
H18 H 0.1823 0.2166 0.4284 0.033 Uiso 1 1 calc R . .
C19 C 0.1218(4) 0.3219(7) 0.4103(3) 0.027(2) Uani 1 1 d . . .
H19 H 0.1422 0.3462 0.3877 0.032 Uiso 1 1 calc R . .
C20 C 0.0662(4) 0.3644(6) 0.4185(3) 0.0211(18) Uani 1 1 d . . .
C21 C 0.0376(4) 0.4366(7) 0.3927(3) 0.031(2) Uani 1 1 d . . .
H21 H 0.0564 0.4594 0.3693 0.037 Uiso 1 1 calc R . .
C22 C -0.0158(4) 0.4740(8) 0.4005(3) 0.031(2) Uani 1 1 d . . .
H22 H -0.0340 0.5217 0.3824 0.037 Uiso 1 1 calc R . .
C23 C -0.0442(4) 0.4436(7) 0.4345(3) 0.025(2) Uani 1 1 d . . .
H23 H -0.0815 0.4706 0.4400 0.030 Uiso 1 1 calc R . .
C24 C -0.0169(4) 0.3716(7) 0.4609(3) 0.025(2) Uani 1 1 d . . .
C25 C 0.0377(4) 0.3298(7) 0.4527(3) 0.0180(18) Uani 1 1 d . . .
C26 C -0.1202(4) 0.2901(6) 0.5011(3) 0.0202(18) Uani 1 1 d . . .
C27 C -0.1605(4) 0.2945(6) 0.5331(3) 0.030(2) Uani 1 1 d . . .
H27 H -0.1486 0.3250 0.5575 0.036 Uiso 1 1 calc R . .
C28 C -0.2141(4) 0.2573(7) 0.5299(3) 0.0302(19) Uiso 1 1 d . . .
H28 H -0.2397 0.2624 0.5516 0.036 Uiso 1 1 calc R . .
C29 C -0.2325(4) 0.2105(8) 0.4944(4) 0.042(3) Uani 1 1 d . . .
H29 H -0.2704 0.1831 0.4919 0.050 Uiso 1 1 calc R . .
C30 C -0.1949(5) 0.2050(7) 0.4632(3) 0.032(2) Uani 1 1 d . . .
H30 H -0.2072 0.1732 0.4392 0.039 Uiso 1 1 calc R . .
C31 C -0.1390(4) 0.2449(7) 0.4661(3) 0.026(2) Uani 1 1 d . . .
H31 H -0.1139 0.2411 0.4440 0.031 Uiso 1 1 calc R . .
C32 C -0.0572(3) 0.4649(7) 0.5327(3) 0.0239(18) Uani 1 1 d . . .
C33 C -0.1066(4) 0.5269(7) 0.5224(3) 0.030(2) Uani 1 1 d . . .
H33 H -0.1345 0.4989 0.5046 0.036 Uiso 1 1 calc R . .
C34 C -0.1131(4) 0.6286(7) 0.5387(3) 0.030(2) Uani 1 1 d . . .
H34 H -0.1449 0.6715 0.5310 0.036 Uiso 1 1 calc R . .
C35 C -0.0747(4) 0.6701(7) 0.5659(3) 0.034(2) Uani 1 1 d . . .
H35 H -0.0814 0.7382 0.5781 0.040 Uiso 1 1 calc R . .
C36 C -0.0263(4) 0.6098(8) 0.5751(3) 0.029(2) Uani 1 1 d . . .
H36 H 0.0018 0.6389 0.5923 0.035 Uiso 1 1 calc R . .
C37 C -0.0187(4) 0.5075(7) 0.5592(3) 0.027(2) Uani 1 1 d . . .
H37 H 0.0138 0.4661 0.5668 0.032 Uiso 1 1 calc R . .
C38 C -0.0357(3) 0.1015(7) 0.4946(3) 0.0195(18) Uani 1 1 d . . .
C39 C -0.0303(4) 0.0871(7) 0.4546(3) 0.0236(19) Uani 1 1 d . . .
H39 H 0.0000 0.1229 0.4411 0.028 Uiso 1 1 calc R . .
C40 C -0.0682(4) 0.0207(7) 0.4325(3) 0.028(2) Uani 1 1 d . . .
H40 H -0.0629 0.0139 0.4048 0.034 Uiso 1 1 calc R . .
C41 C -0.1120(4) -0.0335(7) 0.4503(3) 0.023(2) Uani 1 1 d . . .
H41 H -0.1384 -0.0745 0.4351 0.028 Uiso 1 1 calc R . .
C42 C -0.1176(4) -0.0278(7) 0.4919(3) 0.024(2) Uani 1 1 d . . .
C43 C -0.1605(4) -0.0889(8) 0.5119(3) 0.030(2) Uani 1 1 d . . .
H43 H -0.1875 -0.1295 0.4971 0.036 Uiso 1 1 calc R . .
C44 C -0.1634(4) -0.0899(7) 0.5517(3) 0.028(2) Uani 1 1 d . . .
H44 H -0.1908 -0.1346 0.5645 0.034 Uiso 1 1 calc R . .
C45 C -0.1262(4) -0.0255(8) 0.5744(3) 0.030(2) Uani 1 1 d . . .
H45 H -0.1288 -0.0268 0.6023 0.036 Uiso 1 1 calc R . .
C46 C -0.0864(4) 0.0393(7) 0.5564(3) 0.0208(19) Uani 1 1 d . . .
C47 C -0.0805(4) 0.0376(6) 0.5144(3) 0.0221(19) Uani 1 1 d . . .
C48 C 0.0036(5) 0.0495(9) 0.6155(3) 0.032(2) Uani 1 1 d . . .
C49 C 0.0118(4) -0.0595(9) 0.6113(4) 0.038(3) Uani 1 1 d . . .
H49 H -0.0067 -0.0966 0.5903 0.046 Uiso 1 1 calc R . .
C50 C 0.0463(5) -0.1164(10) 0.6368(4) 0.048(3) Uani 1 1 d . . .
H50 H 0.0509 -0.1923 0.6336 0.058 Uiso 1 1 calc R . .
C51 C 0.0742(5) -0.0640(11) 0.6670(4) 0.058(4) Uani 1 1 d . . .
H51 H 0.0976 -0.1036 0.6848 0.070 Uiso 1 1 calc R . .
C52 C 0.0682(5) 0.0439(11) 0.6712(4) 0.055(3) Uani 1 1 d . . .
H52 H 0.0889 0.0797 0.6914 0.066 Uiso 1 1 calc R . .
C53 C 0.0330(5) 0.1039(9) 0.6470(3) 0.039(2) Uani 1 1 d . . .
H53 H 0.0283 0.1794 0.6511 0.047 Uiso 1 1 calc R . .
C54 C -0.0786(4) 0.2228(7) 0.6126(3) 0.027(2) Uani 1 1 d . . .
C55 C -0.1330(4) 0.2010(8) 0.6273(3) 0.035(2) Uani 1 1 d . . .
H55 H -0.1507 0.1335 0.6216 0.042 Uiso 1 1 calc R . .
C56 C -0.1614(5) 0.2753(8) 0.6500(3) 0.038(3) Uani 1 1 d . . .
H56 H -0.1987 0.2592 0.6597 0.046 Uiso 1 1 calc R . .
C57 C -0.1357(5) 0.3761(9) 0.6590(4) 0.045(3) Uani 1 1 d . . .
H57 H -0.1550 0.4282 0.6748 0.054 Uiso 1 1 calc R . .
C58 C -0.0803(5) 0.3967(9) 0.6440(3) 0.039(3) Uani 1 1 d . . .
H58 H -0.0618 0.4633 0.6498 0.047 Uiso 1 1 calc R . .
C59 C -0.0532(4) 0.3213(7) 0.6211(3) 0.029(2) Uani 1 1 d . . .
H59 H -0.0162 0.3369 0.6109 0.035 Uiso 1 1 calc R . .
Ir2 Ir 0.136197(12) 0.79734(2) 0.358527(9) 0.01687(8) Uani 1 1 d . . .
P3 P 0.19739(9) 0.66477(18) 0.37907(7) 0.0196(5) Uani 1 1 d . . .
P4 P 0.19040(10) 0.86443(19) 0.30682(7) 0.0220(5) Uani 1 1 d . . .
N5 N 0.0752(3) 0.9252(5) 0.3498(2) 0.0198(16) Uani 1 1 d . . .
N6 N 0.0722(3) 0.7286(6) 0.3220(2) 0.0205(16) Uani 1 1 d . . .
N7 N 0.0628(3) 0.6316(5) 0.3054(2) 0.0222(16) Uani 1 1 d . . .
N8 N -0.0096(3) 0.7446(7) 0.2887(2) 0.0250(17) Uani 1 1 d . . .
C60 C 0.0808(4) 1.0245(7) 0.3672(3) 0.026(2) Uani 1 1 d . . .
H60 H 0.1123 1.0367 0.3844 0.031 Uiso 1 1 calc R . .
C61 C 0.0431(4) 1.1061(7) 0.3608(3) 0.0286(19) Uani 1 1 d . . .
H61 H 0.0489 1.1746 0.3728 0.034 Uiso 1 1 calc R . .
C62 C -0.0043(4) 1.0895(8) 0.3366(3) 0.028(2) Uani 1 1 d . . .
C63 C -0.0455(5) 1.1706(8) 0.3288(4) 0.043(3) Uani 1 1 d . . .
H63 H -0.0407 1.2410 0.3396 0.051 Uiso 1 1 calc R . .
C64 C -0.0925(5) 1.1480(9) 0.3056(4) 0.049(3) Uani 1 1 d . . .
H64 H -0.1208 1.2021 0.3013 0.059 Uiso 1 1 calc R . .
C65 C -0.0989(5) 1.0455(10) 0.2882(4) 0.054(3) Uani 1 1 d . . .
H65 H -0.1309 1.0320 0.2716 0.065 Uiso 1 1 calc R . .
C66 C -0.0602(4) 0.9658(8) 0.2947(3) 0.032(2) Uani 1 1 d . . .
H66 H -0.0656 0.8968 0.2829 0.038 Uiso 1 1 calc R . .
C67 C -0.0121(4) 0.9847(8) 0.3187(3) 0.029(2) Uani 1 1 d . . .
C68 C 0.0308(4) 0.9060(7) 0.3265(3) 0.0212(18) Uani 1 1 d . . .
C69 C 0.0287(4) 0.7947(7) 0.3119(3) 0.022(2) Uani 1 1 d . . .
C70 C 0.0126(4) 0.6444(8) 0.2862(3) 0.025(2) Uani 1 1 d . A .
C71 C -0.0136(4) 0.5544(8) 0.2620(3) 0.040(3) Uani 1 1 d D . .
C72 C -0.0661(7) 0.5168(16) 0.2831(6) 0.070(6) Uiso 0.769(19) 1 d PD A 1
H72A H -0.0553 0.4880 0.3090 0.105 Uiso 0.769(19) 1 calc PR A 1
H72B H -0.0850 0.4600 0.2677 0.105 Uiso 0.769(19) 1 calc PR A 1
H72C H -0.0925 0.5777 0.2866 0.105 Uiso 0.769(19) 1 calc PR A 1
C73 C -0.0306(8) 0.6002(14) 0.2218(4) 0.055(5) Uiso 0.769(19) 1 d PD A 1
H73A H 0.0041 0.6144 0.2063 0.083 Uiso 0.769(19) 1 calc PR A 1
H73B H -0.0519 0.6678 0.2255 0.083 Uiso 0.769(19) 1 calc PR A 1
H73C H -0.0548 0.5478 0.2079 0.083 Uiso 0.769(19) 1 calc PR A 1
C74 C 0.0289(7) 0.4643(12) 0.2557(5) 0.053(5) Uiso 0.769(19) 1 d PD A 1
H74A H 0.0405 0.4344 0.2812 0.080 Uiso 0.769(19) 1 calc PR A 1
H74B H 0.0627 0.4925 0.2419 0.080 Uiso 0.769(19) 1 calc PR A 1
H74C H 0.0112 0.4072 0.2397 0.080 Uiso 0.769(19) 1 calc PR A 1
C72' C -0.004(2) 0.449(3) 0.2838(14) 0.049(11) Uiso 0.231(19) 1 d PD A 2
H72D H 0.0113 0.4647 0.3101 0.073 Uiso 0.231(19) 1 calc PR A 2
H72E H 0.0233 0.4046 0.2691 0.073 Uiso 0.231(19) 1 calc PR A 2
H72F H -0.0406 0.4107 0.2863 0.073 Uiso 0.231(19) 1 calc PR A 2
C73' C -0.0783(9) 0.558(4) 0.2635(17) 0.049(11) Uiso 0.231(19) 1 d PD A 2
H73D H -0.0914 0.5309 0.2892 0.073 Uiso 0.231(19) 1 calc PR A 2
H73E H -0.0941 0.5120 0.2426 0.073 Uiso 0.231(19) 1 calc PR A 2
H73F H -0.0915 0.6323 0.2599 0.073 Uiso 0.231(19) 1 calc PR A 2
C74' C 0.007(2) 0.555(4) 0.2205(8) 0.050(15) Uiso 0.231(19) 1 d PD A 2
H74D H 0.0431 0.5154 0.2187 0.076 Uiso 0.231(19) 1 calc PR A 2
H74E H 0.0126 0.6299 0.2119 0.076 Uiso 0.231(19) 1 calc PR A 2
H74F H -0.0219 0.5202 0.2036 0.076 Uiso 0.231(19) 1 calc PR A 2
C75 C 0.0892(4) 0.7484(7) 0.4087(2) 0.0210(18) Uani 1 1 d . . .
C76 C 0.0360(4) 0.7872(7) 0.4190(3) 0.025(2) Uani 1 1 d . . .
H76 H 0.0183 0.8398 0.4025 0.030 Uiso 1 1 calc R . .
C77 C 0.0068(4) 0.7524(8) 0.4526(3) 0.026(2) Uani 1 1 d . . .
H77 H -0.0302 0.7809 0.4580 0.031 Uiso 1 1 calc R . .
C78 C 0.0300(4) 0.6783(7) 0.4782(3) 0.027(2) Uani 1 1 d . . .
H78 H 0.0098 0.6567 0.5012 0.032 Uiso 1 1 calc R . .
C79 C 0.0841(4) 0.6353(7) 0.4696(3) 0.025(2) Uani 1 1 d . . .
C80 C 0.1113(4) 0.5609(7) 0.4953(3) 0.031(2) Uani 1 1 d . . .
H80 H 0.0917 0.5362 0.5181 0.037 Uiso 1 1 calc R . .
C81 C 0.1659(5) 0.5241(8) 0.4874(3) 0.035(2) Uani 1 1 d . . .
H81 H 0.1846 0.4782 0.5059 0.042 Uiso 1 1 calc R . .
C82 C 0.1943(4) 0.5535(8) 0.4523(3) 0.031(2) Uani 1 1 d . . .
H82 H 0.2306 0.5225 0.4465 0.037 Uiso 1 1 calc R . .
C83 C 0.1705(4) 0.6256(7) 0.4267(3) 0.026(2) Uani 1 1 d . . .
C84 C 0.1144(4) 0.6700(7) 0.4346(3) 0.0214(19) Uani 1 1 d . . .
C85 C 0.2086(3) 0.5333(6) 0.3547(3) 0.0211(17) Uani 1 1 d . . .
C86 C 0.1688(4) 0.4919(7) 0.3285(3) 0.026(2) Uani 1 1 d . . .
H86 H 0.1356 0.5325 0.3218 0.031 Uiso 1 1 calc R . .
C87 C 0.1779(4) 0.3891(8) 0.3119(3) 0.031(2) Uani 1 1 d . . .
H87 H 0.1519 0.3630 0.2926 0.037 Uiso 1 1 calc R . .
C88 C 0.2241(5) 0.3247(8) 0.3232(3) 0.034(2) Uani 1 1 d . . .
H88 H 0.2284 0.2538 0.3128 0.040 Uiso 1 1 calc R . .
C89 C 0.2630(4) 0.3646(8) 0.3492(3) 0.036(3) Uani 1 1 d . . .
H89 H 0.2952 0.3220 0.3566 0.043 Uiso 1 1 calc R . .
C90 C 0.2559(4) 0.4697(7) 0.3654(3) 0.024(2) Uani 1 1 d . . .
H90 H 0.2832 0.4970 0.3836 0.029 Uiso 1 1 calc R . .
C91 C 0.2728(4) 0.7063(6) 0.3859(3) 0.0235(19) Uani 1 1 d D . .
C92 C 0.3174(3) 0.7009(6) 0.3565(3) 0.0188(16) Uiso 1 1 d D . .
H92A H 0.3096 0.6621 0.3329 0.023 Uiso 1 1 calc R . .
C93 C 0.3668(4) 0.7452(8) 0.3602(4) 0.038(2) Uani 1 1 d D . .
H93A H 0.3924 0.7474 0.3384 0.045 Uiso 1 1 calc R . .
C94 C 0.3823(5) 0.7882(8) 0.3947(4) 0.045(3) Uani 1 1 d . . .
H94 H 0.4202 0.8154 0.3978 0.053 Uiso 1 1 calc R . .
C95 C 0.3453(4) 0.7940(7) 0.4251(4) 0.036(3) Uani 1 1 d . . .
H95 H 0.3569 0.8268 0.4492 0.044 Uiso 1 1 calc R . .
C96 C 0.2896(5) 0.7517(7) 0.4216(3) 0.030(2) Uani 1 1 d . . .
H96 H 0.2638 0.7540 0.4432 0.037 Uiso 1 1 calc R . .
C97 C 0.1895(3) 0.8969(7) 0.3924(2) 0.0183(17) Uani 1 1 d . . .
C98 C 0.1828(4) 0.9131(6) 0.4325(2) 0.0205(18) Uani 1 1 d . . .
H98 H 0.1517 0.8787 0.4456 0.025 Uiso 1 1 calc R . .
C99 C 0.2204(4) 0.9789(7) 0.4545(3) 0.025(2) Uani 1 1 d . . .
H99 H 0.2151 0.9864 0.4821 0.030 Uiso 1 1 calc R . .
C100 C 0.2645(4) 1.0319(7) 0.4363(3) 0.029(2) Uani 1 1 d . . .
H10A H 0.2906 1.0733 0.4516 0.035 Uiso 1 1 calc R . .
C101 C 0.2716(4) 1.0260(7) 0.3950(3) 0.0225(19) Uani 1 1 d . . .
C102 C 0.3139(4) 1.0848(7) 0.3753(3) 0.030(2) Uani 1 1 d . . .
H10B H 0.3408 1.1258 0.3901 0.036 Uiso 1 1 calc R . .
C103 C 0.3173(4) 1.0844(8) 0.3347(3) 0.033(2) Uani 1 1 d . . .
H10C H 0.3449 1.1285 0.3219 0.039 Uiso 1 1 calc R . .
C104 C 0.2799(4) 1.0186(7) 0.3120(3) 0.029(2) Uani 1 1 d . . .
H10D H 0.2823 1.0188 0.2840 0.035 Uiso 1 1 calc R . .
C105 C 0.2396(4) 0.9539(7) 0.3310(3) 0.0205(19) Uani 1 1 d . . .
C106 C 0.2336(4) 0.9573(6) 0.3729(3) 0.0200(19) Uani 1 1 d . . .
C107 C 0.1489(4) 0.9468(9) 0.2714(3) 0.030(2) Uani 1 1 d . . .
C108 C 0.1386(4) 1.0556(9) 0.2798(4) 0.035(3) Uani 1 1 d . . .
H10E H 0.1591 1.0907 0.3003 0.042 Uiso 1 1 calc R . .
C109 C 0.0986(5) 1.1117(9) 0.2581(4) 0.046(3) Uani 1 1 d . . .
H10F H 0.0902 1.1848 0.2646 0.056 Uiso 1 1 calc R . .
C110 C 0.0705(6) 1.0629(13) 0.2270(4) 0.070(4) Uani 1 1 d . . .
H11A H 0.0434 1.1024 0.2117 0.083 Uiso 1 1 calc R . .
C111 C 0.0821(6) 0.9571(11) 0.2183(4) 0.062(4) Uani 1 1 d . . .
H11B H 0.0634 0.9233 0.1966 0.075 Uiso 1 1 calc R . .
C112 C 0.1213(5) 0.8982(10) 0.2410(3) 0.044(3) Uani 1 1 d . . .
H11C H 0.1285 0.8243 0.2352 0.053 Uiso 1 1 calc R . .
C113 C 0.2297(4) 0.7706(7) 0.2750(3) 0.024(2) Uani 1 1 d . . .
C114 C 0.2857(4) 0.7872(8) 0.2610(3) 0.035(2) Uani 1 1 d . . .
H11D H 0.3055 0.8516 0.2680 0.042 Uiso 1 1 calc R . .
C115 C 0.3121(5) 0.7126(8) 0.2377(4) 0.044(3) Uani 1 1 d . . .
H11E H 0.3498 0.7259 0.2281 0.053 Uiso 1 1 calc R . .
C116 C 0.2837(4) 0.6158(8) 0.2278(3) 0.035(2) Uani 1 1 d . . .
H11F H 0.3019 0.5640 0.2112 0.042 Uiso 1 1 calc R . .
C117 C 0.2306(4) 0.5974(8) 0.2419(3) 0.034(2) Uani 1 1 d . . .
H11G H 0.2118 0.5310 0.2362 0.041 Uiso 1 1 calc R . .
C118 C 0.2027(4) 0.6753(7) 0.2650(3) 0.028(2) Uani 1 1 d . . .
H11H H 0.1647 0.6623 0.2739 0.033 Uiso 1 1 calc R . .
C119 C 0.1005(12) 0.2921(17) 0.1717(9) 0.161(11) Uiso 1 1 d . . .
H11I H 0.0705 0.2583 0.1556 0.241 Uiso 1 1 calc R . .
H11J H 0.1057 0.3674 0.1634 0.241 Uiso 1 1 calc R . .
H11K H 0.0891 0.2901 0.1995 0.241 Uiso 1 1 calc R . .
C120 C 0.1547(8) 0.2327(15) 0.1666(6) 0.095(5) Uiso 1 1 d . . .
H12A H 0.1681 0.2351 0.1389 0.114 Uiso 1 1 calc R . .
H12B H 0.1510 0.1564 0.1750 0.114 Uiso 1 1 calc R . .
C121 C 0.1944(7) 0.2953(11) 0.1935(5) 0.075(4) Uiso 1 1 d . . .
H12C H 0.1761 0.3090 0.2194 0.090 Uiso 1 1 calc R . .
H12D H 0.2054 0.3654 0.1816 0.090 Uiso 1 1 calc R . .
C122 C 0.2471(10) 0.2203(17) 0.1979(8) 0.130(8) Uiso 1 1 d . . .
H12E H 0.2358 0.1543 0.2126 0.156 Uiso 1 1 calc R . .
H12F H 0.2607 0.1980 0.1715 0.156 Uiso 1 1 calc R . .
C123 C 0.2899(8) 0.2708(14) 0.2173(6) 0.087(5) Uiso 1 1 d D . .
H12G H 0.2761 0.2926 0.2437 0.104 Uiso 1 1 calc R . .
H12H H 0.3005 0.3373 0.2027 0.104 Uiso 1 1 calc R . .
C124 C 0.3402(9) 0.2033(15) 0.2217(7) 0.133(9) Uiso 1 1 d D . .
H12I H 0.3702 0.2437 0.2356 0.199 Uiso 1 1 calc R . .
H12J H 0.3543 0.1820 0.1956 0.199 Uiso 1 1 calc R . .
H12K H 0.3302 0.1384 0.2368 0.199 Uiso 1 1 calc R . .

loop_
_atom_site_aniso_label
_atom_site_aniso_U_11
_atom_site_aniso_U_22
_atom_site_aniso_U_33
_atom_site_aniso_U_23
_atom_site_aniso_U_13
_atom_site_aniso_U_12
Ir1 0.01348(15) 0.01581(15) 0.02233(16) 0.0003(2) -0.00024(13) -0.00047(12)
P1 0.0166(11) 0.0179(10) 0.0275(13) -0.0006(9) -0.0012(9) -0.0002(9)
P2 0.0173(11) 0.0219(12) 0.0232(12) 0.0015(9) -0.0002(9) -0.0007(9)
N1 0.014(3) 0.016(3) 0.025(4) -0.001(3) -0.003(3) 0.001(3)
N2 0.017(4) 0.025(4) 0.030(4) -0.004(3) -0.004(3) -0.004(3)
N3 0.015(3) 0.023(4) 0.030(4) -0.007(3) -0.002(3) -0.006(3)
N4 0.023(4) 0.028(4) 0.028(4) -0.001(3) -0.001(3) -0.006(3)
C1 0.024(4) 0.024(4) 0.028(6) 0.001(4) 0.000(4) -0.006(4)
C2 0.034(5) 0.017(4) 0.032(5) -0.009(4) 0.002(5) 0.007(4)
C3 0.029(5) 0.020(5) 0.039(6) 0.001(4) 0.005(5) 0.008(4)
C4 0.043(6) 0.030(5) 0.045(7) -0.004(5) -0.010(5) 0.016(5)
C5 0.052(7) 0.034(6) 0.074(9) -0.007(6) -0.026(7) 0.019(6)
C6 0.044(7) 0.034(6) 0.064(8) -0.001(5) -0.027(6) 0.010(5)
C7 0.030(5) 0.031(5) 0.060(7) -0.003(5) -0.019(5) 0.007(5)
C8 0.020(5) 0.035(5) 0.027(5) 0.008(4) -0.007(4) -0.006(4)
C9 0.013(4) 0.018(4) 0.032(5) 0.001(4) 0.000(4) 0.000(4)
C10 0.017(4) 0.020(4) 0.021(5) 0.003(4) -0.005(4) 0.002(4)
C11 0.023(5) 0.022(5) 0.036(6) -0.003(4) -0.009(4) -0.002(4)
C12 0.027(5) 0.028(5) 0.025(5) -0.003(4) -0.005(4) -0.004(4)
C13 0.052(7) 0.024(5) 0.074(9) -0.020(5) -0.031(6) 0.002(5)
C14 0.063(8) 0.048(7) 0.042(7) -0.012(5) -0.008(6) -0.002(6)
C15 0.043(7) 0.062(8) 0.060(8) -0.020(6) 0.012(6) -0.032(6)
C16 0.015(4) 0.027(5) 0.027(5) -0.004(4) 0.004(4) -0.003(4)
C17 0.022(5) 0.028(5) 0.023(5) -0.003(4) 0.003(4) 0.002(4)
C18 0.018(4) 0.031(5) 0.034(6) -0.007(5) 0.010(4) 0.001(4)
C19 0.031(5) 0.026(5) 0.023(5) 0.000(4) 0.007(4) -0.011(4)
C20 0.020(4) 0.016(4) 0.027(5) -0.009(3) -0.001(4) 0.001(3)
C21 0.040(6) 0.027(5) 0.026(5) -0.001(4) 0.006(4) -0.003(5)
C22 0.035(5) 0.031(5) 0.027(5) 0.005(4) -0.001(4) 0.008(5)
C23 0.024(5) 0.024(5) 0.027(5) -0.003(4) 0.001(4) 0.012(4)
C24 0.019(4) 0.028(5) 0.029(5) 0.006(4) -0.001(4) 0.002(4)
C25 0.017(4) 0.016(4) 0.021(4) 0.001(3) -0.003(4) -0.002(4)
C26 0.014(4) 0.014(4) 0.032(5) 0.001(4) -0.001(3) 0.002(3)
C27 0.050(6) 0.011(4) 0.030(5) 0.010(4) 0.009(5) -0.006(4)
C29 0.021(5) 0.030(6) 0.074(9) 0.021(6) -0.012(5) -0.007(4)
C30 0.038(6) 0.020(5) 0.039(6) 0.002(4) -0.018(5) -0.001(5)
C31 0.025(5) 0.016(4) 0.036(6) 0.001(4) -0.011(4) 0.001(4)
C32 0.019(4) 0.025(4) 0.028(5) 0.002(4) 0.003(4) 0.004(3)
C33 0.024(5) 0.022(4) 0.043(6) 0.003(4) -0.001(4) 0.007(4)
C34 0.026(5) 0.026(5) 0.040(6) -0.001(4) -0.002(4) 0.010(4)
C35 0.039(6) 0.018(4) 0.045(6) -0.007(4) 0.005(5) 0.006(4)
C36 0.025(5) 0.028(5) 0.035(6) -0.001(4) 0.000(4) -0.003(4)
C37 0.029(5) 0.023(5) 0.029(5) 0.001(4) 0.007(4) -0.002(4)
C38 0.013(4) 0.016(4) 0.030(5) -0.002(4) -0.003(4) 0.002(3)
C39 0.021(4) 0.025(5) 0.025(5) -0.005(4) 0.002(4) 0.003(4)
C40 0.030(5) 0.028(5) 0.027(5) -0.007(4) -0.006(4) 0.002(4)
C41 0.027(5) 0.019(4) 0.022(5) 0.001(4) -0.003(4) 0.001(4)
C42 0.023(5) 0.015(4) 0.034(5) 0.000(4) -0.001(4) -0.001(4)
C43 0.019(5) 0.026(5) 0.046(6) 0.004(4) -0.004(4) -0.006(4)
C44 0.027(5) 0.014(5) 0.044(7) 0.000(4) 0.010(5) -0.006(4)
C45 0.020(5) 0.026(5) 0.043(6) 0.002(5) 0.011(4) -0.002(4)
C46 0.018(4) 0.015(4) 0.030(5) 0.000(4) -0.007(4) 0.002(4)
C47 0.021(4) 0.013(4) 0.032(5) 0.001(3) -0.002(4) 0.000(4)
C48 0.026(5) 0.035(6) 0.034(6) 0.006(5) -0.001(4) -0.007(5)
C49 0.026(6) 0.040(7) 0.049(8) 0.003(6) 0.004(5) 0.005(5)
C50 0.045(7) 0.043(7) 0.056(8) 0.024(6) -0.009(6) 0.004(6)
C51 0.046(7) 0.060(8) 0.069(9) 0.027(7) -0.016(7) 0.007(6)
C52 0.049(7) 0.070(9) 0.046(7) 0.002(6) -0.022(6) 0.005(7)
C53 0.033(6) 0.045(6) 0.038(6) 0.005(5) 0.001(5) 0.003(5)
C54 0.018(4) 0.028(5) 0.034(5) 0.005(4) 0.001(4) 0.003(4)
C55 0.027(5) 0.040(6) 0.040(6) -0.007(5) 0.009(4) -0.007(5)
C56 0.027(5) 0.045(6) 0.043(6) 0.001(5) 0.010(5) 0.000(5)
C57 0.043(7) 0.046(7) 0.046(7) -0.004(5) 0.008(5) 0.019(6)
C58 0.050(7) 0.034(6) 0.034(6) 0.000(5) 0.004(5) -0.008(5)
C59 0.028(5) 0.034(5) 0.026(5) 0.000(4) 0.006(4) -0.002(4)
Ir2 0.01342(15) 0.01555(15) 0.02165(16) -0.0007(2) -0.00164(13) -0.00035(12)
P3 0.0146(11) 0.0192(10) 0.0250(12) 0.0007(9) -0.0012(9) -0.0004(9)
P4 0.0197(11) 0.0222(12) 0.0242(12) 0.0005(10) -0.0021(10) -0.0008(10)
N5 0.017(3) 0.016(3) 0.027(4) 0.002(3) 0.000(3) 0.004(3)
N6 0.022(4) 0.020(4) 0.020(4) 0.003(3) -0.008(3) -0.003(3)
N7 0.014(3) 0.020(4) 0.033(4) -0.006(3) -0.006(3) 0.002(3)
N8 0.020(4) 0.025(4) 0.030(5) -0.006(3) -0.004(3) 0.004(3)
C60 0.022(4) 0.021(4) 0.034(6) -0.003(4) 0.001(4) -0.001(4)
C61 0.024(4) 0.017(4) 0.045(6) -0.009(5) -0.004(5) 0.003(4)
C62 0.026(5) 0.021(5) 0.037(6) 0.004(4) -0.003(4) 0.007(4)
C63 0.037(6) 0.029(5) 0.062(8) -0.004(5) -0.008(6) 0.015(5)
C64 0.031(6) 0.037(6) 0.079(9) -0.003(6) -0.020(6) 0.015(5)
C65 0.040(7) 0.049(7) 0.073(9) -0.013(6) -0.024(6) 0.022(6)
C66 0.022(5) 0.032(5) 0.041(6) -0.002(4) -0.007(4) 0.009(4)
C67 0.025(5) 0.025(5) 0.036(6) -0.003(4) 0.002(4) 0.000(4)
C68 0.022(4) 0.021(5) 0.021(5) 0.003(4) -0.003(4) 0.005(4)
C69 0.016(4) 0.021(5) 0.031(5) -0.002(4) 0.001(4) 0.001(4)
C70 0.018(5) 0.027(5) 0.030(6) -0.004(4) -0.008(4) 0.002(4)
C71 0.020(5) 0.033(6) 0.067(8) -0.018(5) -0.012(5) 0.002(4)
C75 0.027(5) 0.024(4) 0.013(4) -0.004(4) 0.002(4) -0.004(4)
C76 0.021(5) 0.021(5) 0.034(6) -0.001(4) 0.005(4) 0.002(4)
C77 0.018(4) 0.027(5) 0.033(6) -0.001(4) 0.005(4) -0.007(4)
C78 0.022(4) 0.022(5) 0.036(6) 0.002(4) 0.002(4) -0.001(4)
C79 0.029(5) 0.017(4) 0.029(5) 0.001(4) 0.004(4) -0.005(4)
C80 0.038(6) 0.029(5) 0.026(5) 0.003(4) 0.000(4) 0.014(5)
C81 0.046(6) 0.028(5) 0.031(6) 0.006(4) 0.003(5) 0.009(5)
C82 0.030(5) 0.030(5) 0.033(6) 0.005(4) -0.007(4) 0.009(4)
C83 0.026(5) 0.019(4) 0.032(5) -0.005(4) 0.000(4) 0.002(4)
C84 0.022(5) 0.018(4) 0.023(5) -0.001(3) -0.001(4) -0.001(4)
C85 0.020(4) 0.022(4) 0.022(5) -0.001(4) 0.003(4) -0.001(3)
C86 0.026(5) 0.024(5) 0.028(5) -0.003(4) 0.004(4) 0.009(4)
C87 0.032(5) 0.031(5) 0.030(5) -0.001(4) 0.008(4) -0.008(5)
C88 0.042(6) 0.025(5) 0.034(6) -0.008(4) 0.003(5) 0.007(4)
C89 0.031(5) 0.031(5) 0.045(7) -0.003(4) -0.001(5) 0.012(4)
C90 0.021(4) 0.022(4) 0.028(6) 0.003(4) 0.000(4) 0.002(4)
C91 0.027(5) 0.014(4) 0.029(5) 0.007(4) 0.000(4) 0.002(4)
C93 0.014(4) 0.040(5) 0.060(7) 0.021(6) 0.005(5) -0.006(4)
C94 0.030(6) 0.031(6) 0.073(9) -0.006(6) -0.012(6) -0.007(5)
C95 0.027(5) 0.016(5) 0.066(8) 0.002(5) -0.025(5) -0.005(4)
C96 0.027(5) 0.020(5) 0.045(6) 0.006(4) -0.005(5) 0.004(5)
C97 0.016(4) 0.016(4) 0.023(4) -0.004(3) -0.003(3) -0.006(3)
C98 0.021(4) 0.019(4) 0.022(4) -0.001(3) -0.001(4) -0.004(4)
C99 0.025(5) 0.029(5) 0.020(5) -0.007(4) -0.008(4) 0.006(4)
C100 0.024(5) 0.014(4) 0.048(6) -0.006(4) -0.009(4) 0.004(4)
C101 0.012(4) 0.022(5) 0.033(5) -0.001(4) -0.002(4) 0.005(4)
C102 0.024(5) 0.017(5) 0.049(6) -0.003(4) -0.014(4) 0.001(4)
C103 0.025(5) 0.026(5) 0.048(7) 0.001(4) -0.006(5) -0.011(4)
C104 0.028(5) 0.022(5) 0.038(6) 0.000(4) 0.001(4) -0.009(4)
C105 0.018(4) 0.014(4) 0.030(5) 0.009(3) -0.003(4) -0.001(4)
C106 0.014(4) 0.015(4) 0.031(5) -0.001(3) -0.001(3) -0.003(3)
C107 0.020(5) 0.041(6) 0.029(6) 0.008(4) 0.005(4) 0.006(5)
C108 0.032(6) 0.033(6) 0.039(7) 0.008(5) -0.001(5) -0.001(4)
C109 0.047(7) 0.035(6) 0.057(7) 0.015(5) -0.014(6) 0.010(5)
C110 0.070(9) 0.091(11) 0.048(8) -0.005(7) -0.021(7) 0.030(8)
C111 0.072(10) 0.062(8) 0.054(8) -0.010(7) -0.031(7) 0.012(8)
C112 0.041(6) 0.048(7) 0.043(7) -0.009(5) -0.020(5) 0.008(6)
C113 0.023(5) 0.026(5) 0.021(5) 0.007(3) 0.006(4) 0.001(4)
C114 0.028(5) 0.029(5) 0.049(6) -0.006(5) 0.016(5) -0.001(4)
C115 0.036(6) 0.040(6) 0.057(7) 0.006(5) 0.025(5) 0.009(5)
C116 0.036(6) 0.037(6) 0.032(6) -0.003(4) 0.019(5) 0.007(5)
C117 0.046(6) 0.020(5) 0.037(6) -0.002(4) -0.006(5) 0.002(5)
C118 0.030(5) 0.025(5) 0.028(5) 0.003(4) 0.000(4) 0.005(4)

loop_
_atom_type_symbol
_atom_type_description
_atom_type_scat_dispersion_real
_atom_type_scat_dispersion_imag
_atom_type_scat_source
C C 0.0033 0.0016 'International Tables Vol C Tables 4.2.6.8 and 6.1.1.4'
H H 0.0000 0.0000 'International Tables Vol C Tables 4.2.6.8 and 6.1.1.4'
N N 0.0061 0.0033 'International Tables Vol C Tables 4.2.6.8 and 6.1.1.4'
P P 0.1023 0.0942 'International Tables Vol C Tables 4.2.6.8 and 6.1.1.4'
Ir Ir -1.4442 7.9887 'International Tables Vol C Tables 4.2.6.8 and 6.1.1.4'

loop_
_geom_angle_atom_site_label_1
_geom_angle_atom_site_label_2
_geom_angle_atom_site_label_3
_geom_angle
_geom_angle_site_symmetry_1
_geom_angle_site_symmetry_3
_geom_angle_publ_flag
C38 Ir1 C16 92.0(4) . . ?
C38 Ir1 N2 167.2(3) . . ?
C16 Ir1 N2 88.8(4) . . ?
C38 Ir1 N1 92.0(3) . . ?
C16 Ir1 N1 90.5(3) . . ?
N2 Ir1 N1 75.3(3) . . ?
C38 Ir1 P1 84.0(2) . . ?
C16 Ir1 P1 82.8(3) . . ?
N2 Ir1 P1 108.7(2) . . ?
N1 Ir1 P1 172.01(19) . . ?
C38 Ir1 P2 83.6(3) . . ?
C16 Ir1 P2 175.3(3) . . ?
N2 Ir1 P2 95.0(2) . . ?
N1 Ir1 P2 87.80(19) . . ?
P1 Ir1 P2 98.59(8) . . ?
C24 P1 C26 107.7(4) . . ?
C24 P1 C32 102.7(4) . . ?
C26 P1 C32 100.7(4) . . ?
C24 P1 Ir1 102.2(3) . . ?
C26 P1 Ir1 115.4(3) . . ?
C32 P1 Ir1 126.4(3) . . ?
C46 P2 C48 106.1(4) . . ?
C46 P2 C54 109.3(4) . . ?
C48 P2 C54 103.5(5) . . ?
C46 P2 Ir1 102.8(3) . . ?
C48 P2 Ir1 114.4(3) . . ?
C54 P2 Ir1 120.0(3) . . ?
C9 N1 C1 119.6(7) . . ?
C9 N1 Ir1 117.4(5) . . ?
C1 N1 Ir1 123.0(6) . . ?
C10 N2 N3 107.7(7) . . ?
C10 N2 Ir1 116.6(6) . . ?
N3 N2 Ir1 135.6(6) . . ?
C11 N3 N2 103.5(7) . . ?
C11 N4 C10 101.9(7) . . ?
C2 C1 N1 123.4(8) . . ?
C1 C2 C3 118.9(8) . . ?
C8 C3 C4 119.0(10) . . ?
C8 C3 C2 118.8(8) . . ?
C4 C3 C2 122.1(9) . . ?
C5 C4 C3 120.5(10) . . ?
C4 C5 C6 120.8(10) . . ?
C7 C6 C5 120.6(10) . . ?
C6 C7 C8 118.8(10) . . ?
C3 C8 C7 120.3(9) . . ?
C3 C8 C9 119.7(8) . . ?
C7 C8 C9 120.0(9) . . ?
N1 C9 C10 113.7(7) . . ?
N1 C9 C8 119.5(8) . . ?
C10 C9 C8 126.8(8) . . ?
N2 C10 N4 112.0(8) . . ?
N2 C10 C9 117.0(8) . . ?
N4 C10 C9 131.0(8) . . ?
N4 C11 N3 114.8(8) . . ?
N4 C11 C12 122.4(8) . . ?
N3 C11 C12 122.8(8) . . ?
C14 C12 C15 110.3(9) . . ?
C14 C12 C11 110.9(8) . . ?
C15 C12 C11 108.2(8) . . ?
C14 C12 C13 109.7(9) . . ?
C15 C12 C13 108.0(9) . . ?
C11 C12 C13 109.7(8) . . ?
C17 C16 C25 116.7(9) . . ?
C17 C16 Ir1 123.3(7) . . ?
C25 C16 Ir1 120.0(6) . . ?
C16 C17 C18 121.9(9) . . ?
C19 C18 C17 120.1(9) . . ?
C18 C19 C20 120.5(9) . . ?
C25 C20 C21 118.6(8) . . ?
C25 C20 C19 118.7(8) . . ?
C21 C20 C19 122.6(9) . . ?
C22 C21 C20 121.8(9) . . ?
C21 C22 C23 120.6(9) . . ?
C22 C23 C24 119.1(8) . . ?
C25 C24 C23 120.9(8) . . ?
C25 C24 P1 114.8(6) . . ?
C23 C24 P1 124.1(7) . . ?
C24 C25 C20 118.8(8) . . ?
C24 C25 C16 119.0(8) . . ?
C20 C25 C16 122.2(8) . . ?
C31 C26 C27 117.2(9) . . ?
C31 C26 P1 122.4(7) . . ?
C27 C26 P1 120.2(7) . . ?
C28 C27 C26 122.5(10) . . ?
C27 C28 C29 119.8(10) . . ?
C30 C29 C28 119.0(9) . . ?
C29 C30 C31 121.6(10) . . ?
C26 C31 C30 119.8(10) . . ?
C37 C32 C33 118.8(8) . . ?
C37 C32 P1 122.5(6) . . ?
C33 C32 P1 118.7(7) . . ?
C34 C33 C32 118.5(9) . . ?
C33 C34 C35 122.4(9) . . ?
C34 C35 C36 118.4(9) . . ?
C37 C36 C35 120.6(9) . . ?
C32 C37 C36 121.3(9) . . ?
C39 C38 C47 116.5(8) . . ?
C39 C38 Ir1 124.8(7) . . ?
C47 C38 Ir1 118.6(6) . . ?
C38 C39 C40 122.7(9) . . ?
C41 C40 C39 121.0(9) . . ?
C40 C41 C42 119.2(9) . . ?
C47 C42 C41 120.7(8) . . ?
C47 C42 C43 118.4(9) . . ?
C41 C42 C43 120.9(9) . . ?
C44 C43 C42 121.1(10) . . ?
C43 C44 C45 120.7(10) . . ?
C46 C45 C44 120.3(10) . . ?
C45 C46 C47 120.1(9) . . ?
C45 C46 P2 126.1(8) . . ?
C47 C46 P2 113.8(7) . . ?
C42 C47 C46 119.3(8) . . ?
C42 C47 C38 119.6(8) . . ?
C46 C47 C38 121.1(8) . . ?
C49 C48 C53 118.2(11) . . ?
C49 C48 P2 123.4(9) . . ?
C53 C48 P2 118.2(8) . . ?
C48 C49 C50 121.3(12) . . ?
C51 C50 C49 120.3(12) . . ?
C52 C51 C50 119.7(11) . . ?
C51 C52 C53 122.2(12) . . ?
C52 C53 C48 118.4(11) . . ?
C59 C54 C55 119.2(9) . . ?
C59 C54 P2 116.2(7) . . ?
C55 C54 P2 124.6(7) . . ?
C56 C55 C54 120.9(9) . . ?
C55 C56 C57 120.5(10) . . ?
C58 C57 C56 117.9(10) . . ?
C59 C58 C57 120.4(10) . . ?
C58 C59 C54 121.2(9) . . ?
C97 Ir2 C75 91.9(3) . . ?
C97 Ir2 N6 167.3(3) . . ?
C75 Ir2 N6 89.5(3) . . ?
C97 Ir2 N5 92.0(3) . . ?
C75 Ir2 N5 88.8(3) . . ?
N6 Ir2 N5 75.4(3) . . ?
C97 Ir2 P3 83.3(2) . . ?
C75 Ir2 P3 82.7(3) . . ?
N6 Ir2 P3 109.3(2) . . ?
N5 Ir2 P3 170.11(19) . . ?
C97 Ir2 P4 83.2(2) . . ?
C75 Ir2 P4 174.8(2) . . ?
N6 Ir2 P4 94.9(2) . . ?
N5 Ir2 P4 89.60(19) . . ?
P3 Ir2 P4 98.50(8) . . ?
C83 P3 C85 102.4(4) . . ?
C83 P3 C91 107.1(4) . . ?
C85 P3 C91 99.6(4) . . ?
C83 P3 Ir2 104.5(3) . . ?
C85 P3 Ir2 125.8(3) . . ?
C91 P3 Ir2 115.7(3) . . ?
C105 P4 C113 109.9(4) . . ?
C105 P4 C107 107.0(4) . . ?
C113 P4 C107 103.2(4) . . ?
C105 P4 Ir2 102.9(3) . . ?
C113 P4 Ir2 119.5(3) . . ?
C107 P4 Ir2 113.9(3) . . ?
C68 N5 C60 119.6(7) . . ?
C68 N5 Ir2 117.9(5) . . ?
C60 N5 Ir2 122.5(6) . . ?
N7 N6 C69 108.3(7) . . ?
N7 N6 Ir2 135.9(6) . . ?
C69 N6 Ir2 115.8(6) . . ?
N6 N7 C70 103.9(7) . . ?
C69 N8 C70 102.0(7) . . ?
C61 C60 N5 122.3(8) . . ?
C60 C61 C62 120.0(8) . . ?
C61 C62 C63 123.0(9) . . ?
C61 C62 C67 118.8(8) . . ?
C63 C62 C67 118.3(9) . . ?
C64 C63 C62 120.2(10) . . ?
C63 C64 C65 120.4(10) . . ?
C66 C65 C64 121.2(11) . . ?
C65 C66 C67 120.3(10) . . ?
C66 C67 C68 123.7(9) . . ?
C66 C67 C62 119.6(9) . . ?
C68 C67 C62 116.7(9) . . ?
N5 C68 C67 122.5(8) . . ?
N5 C68 C69 113.3(8) . . ?
C67 C68 C69 124.1(9) . . ?
N8 C69 N6 111.7(8) . . ?
N8 C69 C68 130.8(8) . . ?
N6 C69 C68 117.5(8) . . ?
N8 C70 N7 114.2(8) . . ?
N8 C70 C71 123.8(8) . . ?
N7 C70 C71 121.8(8) . . ?
C74' C71 C72 136(2) . . ?
C74' C71 C74 70(2) . . ?
C72 C71 C74 112.2(12) . . ?
C74' C71 C73' 111(3) . . ?
C72 C71 C73' 34(2) . . ?
C74 C71 C73' 133(2) . . ?
C74' C71 C72' 115(3) . . ?
C72 C71 C72' 68(2) . . ?
C74 C71 C72' 48(2) . . ?
C73' C71 C72' 99(3) . . ?
C74' C71 C70 112(2) . . ?
C72 C71 C70 107.5(11) . . ?
C74 C71 C70 110.8(9) . . ?
C73' C71 C70 111(2) . . ?
C72' C71 C70 108(2) . . ?
C74' C71 C73 40(2) . . ?
C72 C71 C73 109.4(12) . . ?
C74 C71 C73 108.5(12) . . ?
C73' C71 C73 76(2) . . ?
C72' C71 C73 142(2) . . ?
C70 C71 C73 108.4(10) . . ?
C76 C75 C84 116.8(8) . . ?
C76 C75 Ir2 124.9(7) . . ?
C84 C75 Ir2 118.3(6) . . ?
C75 C76 C77 122.6(9) . . ?
C78 C77 C76 122.1(9) . . ?
C77 C78 C79 118.6(9) . . ?
C78 C79 C80 121.6(9) . . ?
C78 C79 C84 119.8(8) . . ?
C80 C79 C84 118.6(8) . . ?
C81 C80 C79 120.7(9) . . ?
C80 C81 C82 120.8(9) . . ?
C83 C82 C81 121.0(9) . . ?
C82 C83 C84 119.9(9) . . ?
C82 C83 P3 127.4(8) . . ?
C84 C83 P3 112.3(7) . . ?
C75 C84 C83 121.0(8) . . ?
C75 C84 C79 120.2(8) . . ?
C83 C84 C79 118.8(8) . . ?
C86 C85 C90 119.1(8) . . ?
C86 C85 P3 121.3(6) . . ?
C90 C85 P3 119.3(7) . . ?
C85 C86 C87 119.4(9) . . ?
C88 C87 C86 121.6(9) . . ?
C89 C88 C87 119.1(9) . . ?
C88 C89 C90 120.3(9) . . ?
C85 C90 C89 120.3(9) . . ?
C96 C91 C92 114.8(9) . . ?
C96 C91 P3 119.3(7) . . ?
C92 C91 P3 125.9(7) . . ?
C93 C92 C91 124.1(10) . . ?
C92 C93 C94 119.9(12) . . ?
C93 C94 C95 121.3(11) . . ?
C94 C95 C96 120.4(11) . . ?
C91 C96 C95 119.0(10) . . ?
C98 C97 C106 117.3(7) . . ?
C98 C97 Ir2 123.9(6) . . ?
C106 C97 Ir2 118.6(6) . . ?
C97 C98 C99 122.2(8) . . ?
C100 C99 C98 120.4(9) . . ?
C99 C100 C101 120.8(9) . . ?
C102 C101 C100 122.1(9) . . ?
C102 C101 C106 119.6(9) . . ?
C100 C101 C106 118.3(8) . . ?
C103 C102 C101 121.1(9) . . ?
C102 C103 C104 120.6(10) . . ?
C105 C104 C103 119.4(10) . . ?
C104 C105 C106 120.7(9) . . ?
C104 C105 P4 125.0(8) . . ?
C106 C105 P4 114.3(6) . . ?
C105 C106 C97 120.9(8) . . ?
C105 C106 C101 118.4(8) . . ?
C97 C106 C101 120.7(8) . . ?
C112 C107 C108 119.9(10) . . ?
C112 C107 P4 119.9(8) . . ?
C108 C107 P4 119.4(9) . . ?
C109 C108 C107 119.7(11) . . ?
C108 C109 C110 120.6(12) . . ?
C111 C110 C109 119.3(12) . . ?
C110 C111 C112 120.5(12) . . ?
C107 C112 C111 119.9(11) . . ?
C118 C113 C114 117.8(8) . . ?
C118 C113 P4 117.3(7) . . ?
C114 C113 P4 124.9(7) . . ?
C115 C114 C113 121.1(10) . . ?
C114 C115 C116 120.2(10) . . ?
C117 C116 C115 119.3(9) . . ?
C116 C117 C118 120.6(9) . . ?
C113 C118 C117 120.9(9) . . ?
C119 C120 C121 101.4(16) . . ?
C120 C121 C122 103.7(13) . . ?
C123 C122 C121 110.9(16) . . ?
C122 C123 C124 112.5(17) . . ?

loop_
_geom_bond_atom_site_label_1
_geom_bond_atom_site_label_2
_geom_bond_distance
_geom_bond_site_symmetry_2
_geom_bond_publ_flag
Ir1 C38 2.071(8) . ?
Ir1 C16 2.084(9) . ?
Ir1 N2 2.117(7) . ?
Ir1 N1 2.134(6) . ?
Ir1 P1 2.281(2) . ?
Ir1 P2 2.336(2) . ?
P1 C24 1.817(10) . ?
P1 C26 1.831(9) . ?
P1 C32 1.836(9) . ?
P2 C46 1.808(9) . ?
P2 C48 1.827(11) . ?
P2 C54 1.834(10) . ?
N1 C9 1.359(11) . ?
N1 C1 1.369(10) . ?
N2 C10 1.349(11) . ?
N2 N3 1.365(10) . ?
N3 C11 1.353(11) . ?
N4 C11 1.344(12) . ?
N4 C10 1.350(12) . ?
C1 C2 1.359(12) . ?
C2 C3 1.420(14) . ?
C3 C8 1.388(13) . ?
C3 C4 1.410(13) . ?
C4 C5 1.365(15) . ?
C5 C6 1.390(15) . ?
C6 C7 1.379(14) . ?
C7 C8 1.428(13) . ?
C8 C9 1.444(13) . ?
C9 C10 1.437(12) . ?
C11 C12 1.518(13) . ?
C12 C14 1.507(14) . ?
C12 C15 1.517(14) . ?
C12 C13 1.554(14) . ?
C16 C17 1.393(13) . ?
C16 C25 1.431(13) . ?
C17 C18 1.433(13) . ?
C18 C19 1.364(14) . ?
C19 C20 1.425(13) . ?
C20 C25 1.404(12) . ?
C20 C21 1.418(13) . ?
C21 C22 1.353(14) . ?
C22 C23 1.381(13) . ?
C23 C24 1.415(12) . ?
C24 C25 1.399(12) . ?
C26 C31 1.384(13) . ?
C26 C27 1.435(13) . ?
C27 C28 1.334(13) . ?
C28 C29 1.404(16) . ?
C29 C30 1.374(17) . ?
C30 C31 1.396(14) . ?
C32 C37 1.374(13) . ?
C32 C33 1.429(11) . ?
C33 C34 1.381(12) . ?
C34 C35 1.383(14) . ?
C35 C36 1.386(13) . ?
C36 C37 1.386(13) . ?
C38 C39 1.375(13) . ?
C38 C47 1.472(12) . ?
C39 C40 1.418(13) . ?
C40 C41 1.362(13) . ?
C41 C42 1.417(13) . ?
C42 C47 1.409(12) . ?
C42 C43 1.425(13) . ?
C43 C44 1.350(13) . ?
C44 C45 1.405(14) . ?
C45 C46 1.369(13) . ?
C46 C47 1.429(13) . ?
C48 C49 1.369(14) . ?
C48 C53 1.437(15) . ?
C49 C50 1.376(15) . ?
C50 C51 1.374(17) . ?
C51 C52 1.348(17) . ?
C52 C53 1.375(15) . ?
C54 C59 1.385(13) . ?
C54 C55 1.386(13) . ?
C55 C56 1.370(14) . ?
C56 C57 1.417(15) . ?
C57 C58 1.410(15) . ?
C58 C59 1.367(14) . ?
Ir2 C97 2.092(8) . ?
Ir2 C75 2.112(9) . ?
Ir2 N6 2.116(7) . ?
Ir2 N5 2.147(6) . ?
Ir2 P3 2.281(2) . ?
Ir2 P4 2.315(2) . ?
P3 C83 1.799(10) . ?
P3 C85 1.842(8) . ?
P3 C91 1.846(9) . ?
P4 C105 1.793(9) . ?
P4 C113 1.830(9) . ?
P4 C107 1.846(10) . ?
N5 C68 1.324(11) . ?
N5 C60 1.369(10) . ?
N6 N7 1.343(10) . ?
N6 C69 1.345(11) . ?
N7 C70 1.348(11) . ?
N8 C69 1.341(12) . ?
N8 C70 1.345(12) . ?
C60 C61 1.356(11) . ?
C61 C62 1.391(14) . ?
C62 C63 1.414(13) . ?
C62 C67 1.440(14) . ?
C63 C64 1.377(15) . ?
C64 C65 1.405(16) . ?
C65 C66 1.352(14) . ?
C66 C67 1.407(13) . ?
C67 C68 1.419(13) . ?
C68 C69 1.462(12) . ?
C70 C71 1.511(13) . ?
C71 C74' 1.484(19) . ?
C71 C72 1.491(15) . ?
C71 C74 1.507(14) . ?
C71 C73' 1.508(19) . ?
C71 C72' 1.510(19) . ?
C71 C73 1.527(15) . ?
C75 C76 1.374(13) . ?
C75 C84 1.436(13) . ?
C76 C77 1.396(14) . ?
C77 C78 1.371(14) . ?
C78 C79 1.398(13) . ?
C79 C80 1.415(13) . ?
C79 C84 1.447(12) . ?
C80 C81 1.376(14) . ?
C81 C82 1.410(14) . ?
C82 C83 1.363(13) . ?
C83 C84 1.443(13) . ?
C85 C86 1.383(12) . ?
C85 C90 1.401(11) . ?
C86 C87 1.405(13) . ?
C87 C88 1.393(14) . ?
C88 C89 1.359(14) . ?
C89 C90 1.421(12) . ?
C91 C96 1.389(13) . ?
C91 C92 1.440(11) . ?
C92 C93 1.282(10) . ?
C93 C94 1.336(17) . ?
C94 C95 1.347(18) . ?
C95 C96 1.404(14) . ?
C97 C98 1.382(12) . ?
C97 C106 1.433(11) . ?
C98 C99 1.410(12) . ?
C99 C100 1.365(13) . ?
C100 C101 1.412(14) . ?
C101 C102 1.395(13) . ?
C101 C106 1.436(12) . ?
C102 C103 1.377(14) . ?
C103 C104 1.419(13) . ?
C104 C105 1.392(12) . ?
C105 C106 1.428(13) . ?
C107 C112 1.356(15) . ?
C107 C108 1.396(14) . ?
C108 C109 1.375(14) . ?
C109 C110 1.381(17) . ?
C110 C111 1.367(18) . ?
C111 C112 1.401(16) . ?
C113 C118 1.377(13) . ?
C113 C114 1.403(13) . ?
C114 C115 1.362(13) . ?
C115 C116 1.408(15) . ?
C116 C117 1.348(14) . ?
C117 C118 1.400(13) . ?
C119 C120 1.47(3) . ?
C120 C121 1.51(2) . ?
C121 C122 1.55(2) . ?
C122 C123 1.35(3) . ?
C123 C124 1.447(16) . ?
